data_4112677
loop_
_publ_author_name
'Derek C. Fox'
'Adam T. Fiedler'
'Heather L. Halfen'
'Thomas C. Brunold'
'Jason A. Halfen'

_publ_section_title
;
 Electronic Structure Control of the Nucleophilicity of Transition
 Metal-Thiolate Complexes: An Experimental and Theoretical Study
;
_journal_name_full 'Journal of the American Chemical Society'
_journal_page_first 7627
_journal_page_last 7638
_journal_paper_doi 10.1021/ja039419q
_journal_volume 126
_journal_year 2004
_chemical_formula_sum 'C70 H70 B2 Co N6'
_chemical_formula_weight 1075.87
_chemical_name_common 'complex 5'
_chemical_name_systematic
; 
 ? 
;
_space_group_IT_number 61
_symmetry_cell_setting orthorhombic
_symmetry_space_group_name_Hall '-P 2ac 2ab'
_symmetry_space_group_name_H-M 'P b c a'
_atom_sites_solution_hydrogens geom
_atom_sites_solution_primary direct
_atom_sites_solution_secondary difmap
_audit_creation_method SHELXL-97
_cell_angle_alpha 90.00
_cell_angle_beta 90.00
_cell_angle_gamma 90.00
_cell_formula_units_Z 8
_cell_length_a 18.620(2)
_cell_length_b 17.399(2)
_cell_length_c 36.260(6)
_cell_measurement_reflns_used 25
_cell_measurement_temperature 293(2)
_cell_measurement_theta_max 21.25
_cell_measurement_theta_min 10.27
_cell_volume 11747(3)
_computing_structure_refinement 'SHELXL-97 (Sheldrick, 1997)'
_computing_structure_solution 'SHELXS-97 (Sheldrick, 1990)'
_diffrn_ambient_temperature 293(2)
_diffrn_measured_fraction_theta_full 0.995
_diffrn_measured_fraction_theta_max 0.995
_diffrn_radiation_monochromator graphite
_diffrn_radiation_source 'fine-focus sealed tube'
_diffrn_radiation_type MoK\a
_diffrn_radiation_wavelength 0.71073
_diffrn_reflns_av_R_equivalents 0.0000
_diffrn_reflns_av_sigmaI/netI 0.0888
_diffrn_reflns_limit_h_max 22
_diffrn_reflns_limit_h_min 0
_diffrn_reflns_limit_k_max 20
_diffrn_reflns_limit_k_min 0
_diffrn_reflns_limit_l_max 0
_diffrn_reflns_limit_l_min -43
_diffrn_reflns_number 10268
_diffrn_reflns_theta_full 24.97
_diffrn_reflns_theta_max 24.97
_diffrn_reflns_theta_min 2.19
_exptl_absorpt_coefficient_mu 0.340
_exptl_absorpt_correction_T_max 1.0000
_exptl_absorpt_correction_T_min 0.9168
_exptl_absorpt_correction_type 'psi-scan corrections'
_exptl_crystal_colour maroon
_exptl_crystal_density_diffrn 1.217
_exptl_crystal_description block
_exptl_crystal_F_000 4552
_exptl_crystal_size_max 0.42
_exptl_crystal_size_mid 0.40
_exptl_crystal_size_min 0.28
_refine_diff_density_max 0.326
_refine_diff_density_min -0.397
_refine_diff_density_rms 0.051
_refine_ls_extinction_method none
_refine_ls_goodness_of_fit_ref 1.010
_refine_ls_hydrogen_treatment mixed
_refine_ls_matrix_type full
_refine_ls_number_parameters 714
_refine_ls_number_reflns 10268
_refine_ls_number_restraints 0
_refine_ls_restrained_S_all 1.010
_refine_ls_R_factor_all 0.1407
_refine_ls_R_factor_gt 0.0519
_refine_ls_shift/su_max 0.043
_refine_ls_shift/su_mean 0.001
_refine_ls_structure_factor_coef Fsqd
_refine_ls_weighting_details 'calc w=1/[\s^2^(Fo^2^)+(0.0635P)^2^+1.9633P] where P=(Fo^2^+2Fc^2^)/3'
_refine_ls_weighting_scheme calc
_refine_ls_wR_factor_gt 0.1142
_refine_ls_wR_factor_ref 0.1443
_reflns_number_gt 5540
_reflns_number_total 10268
_reflns_threshold_expression >2sigma(I)
_cod_data_source_file ja039419qsi20031104_024558.cif
_cod_data_source_block 5
_cod_database_code 4112677

loop_
_symmetry_equiv_pos_as_xyz
'x, y, z'
'-x+1/2, -y, z+1/2'
'-x, y+1/2, -z+1/2'
'x+1/2, -y+1/2, -z'
'-x, -y, -z'
'x-1/2, y, -z-1/2'
'x, -y-1/2, z-1/2'
'-x-1/2, y-1/2, z'

loop_
_atom_site_label
_atom_site_type_symbol
_atom_site_fract_x
_atom_site_fract_y
_atom_site_fract_z
_atom_site_U_iso_or_equiv
_atom_site_adp_type
_atom_site_occupancy
_atom_site_symmetry_multiplicity
_atom_site_calc_flag
_atom_site_refinement_flags
Co1 Co 0.49876(2) 0.27755(2) 0.130649(12) 0.03696(13) Uani 1 1 d .
N1 N 0.48550(14) 0.34628(16) 0.08634(7) 0.0396(7) Uani 1 1 d .
N2 N 0.60462(14) 0.29662(16) 0.12770(8) 0.0419(7) Uani 1 1 d .
N3 N 0.39416(15) 0.26208(17) 0.12644(8) 0.0430(7) Uani 1 1 d .
N4 N 0.53340(15) 0.17951(17) 0.15457(8) 0.0412(7) Uani 1 1 d .
N5 N 0.48348(16) 0.34312(19) 0.17800(9) 0.0535(9) Uani 1 1 d .
C1 C 0.51891(19) 0.4243(2) 0.09027(11) 0.0500(10) Uani 1 1 d .
H1A H 0.4979 0.4496 0.1115 0.060 Uiso 1 1 calc R
H1B H 0.5069 0.4546 0.0687 0.060 Uiso 1 1 calc R
C2 C 0.5994(2) 0.4237(2) 0.09469(11) 0.0542(10) Uani 1 1 d .
H2A H 0.6206 0.4018 0.0726 0.065 Uiso 1 1 calc R
H2B H 0.6160 0.4764 0.0967 0.065 Uiso 1 1 calc R
C3 C 0.6257(2) 0.3798(2) 0.12745(11) 0.0511(10) Uani 1 1 d .
H3A H 0.6073 0.4039 0.1496 0.061 Uiso 1 1 calc R
H3B H 0.6777 0.3832 0.1283 0.061 Uiso 1 1 calc R
C4 C 0.63015(19) 0.2565(2) 0.09326(10) 0.0498(10) Uani 1 1 d .
H4A H 0.6549 0.2095 0.1001 0.060 Uiso 1 1 calc R
H4B H 0.6641 0.2893 0.0805 0.060 Uiso 1 1 calc R
C5 C 0.5683(2) 0.2371(2) 0.06740(10) 0.0518(10) Uani 1 1 d .
H5A H 0.5884 0.2131 0.0456 0.062 Uiso 1 1 calc R
H5B H 0.5385 0.1990 0.0795 0.062 Uiso 1 1 calc R
C6 C 0.5196(2) 0.3022(2) 0.05475(10) 0.0505(10) Uani 1 1 d .
H6A H 0.5474 0.3377 0.0398 0.061 Uiso 1 1 calc R
H6B H 0.4819 0.2811 0.0393 0.061 Uiso 1 1 calc R
C7 C 0.40699(19) 0.3580(2) 0.07923(11) 0.0550(10) Uani 1 1 d .
H7A H 0.3936 0.4096 0.0866 0.066 Uiso 1 1 calc R
H7B H 0.3978 0.3532 0.0530 0.066 Uiso 1 1 calc R
C8 C 0.36154(18) 0.3012(2) 0.09967(9) 0.0416(9) Uani 1 1 d .
C9 C 0.2889(2) 0.2956(3) 0.09326(12) 0.0673(12) Uani 1 1 d .
H9A H 0.2675 0.3229 0.0741 0.081 Uiso 1 1 calc R
C10 C 0.2487(2) 0.2492(3) 0.11552(14) 0.0857(15) Uani 1 1 d .
H10A H 0.1997 0.2437 0.1114 0.103 Uiso 1 1 calc R
C11 C 0.2813(2) 0.2106(3) 0.14415(14) 0.0834(15) Uani 1 1 d .
H11A H 0.2545 0.1798 0.1600 0.100 Uiso 1 1 calc R
C12 C 0.3540(2) 0.2186(2) 0.14885(11) 0.0587(11) Uani 1 1 d .
H12A H 0.3761 0.1929 0.1683 0.070 Uiso 1 1 calc R
C13 C 0.6359(2) 0.2612(2) 0.16137(10) 0.0539(10) Uani 1 1 d .
H13A H 0.6280 0.2945 0.1824 0.065 Uiso 1 1 calc R
H13B H 0.6873 0.2545 0.1582 0.065 Uiso 1 1 calc R
C14 C 0.60086(19) 0.1849(2) 0.16777(10) 0.0487(10) Uani 1 1 d .
C15 C 0.6339(2) 0.1244(3) 0.18487(12) 0.0699(13) Uani 1 1 d .
H15A H 0.6804 0.1298 0.1939 0.084 Uiso 1 1 calc R
C16 C 0.5987(2) 0.0564(3) 0.18871(14) 0.0766(15) Uani 1 1 d .
H16A H 0.6200 0.0158 0.2013 0.092 Uiso 1 1 calc R
C17 C 0.5313(2) 0.0484(2) 0.17386(12) 0.0632(12) Uani 1 1 d .
H17A H 0.5071 0.0017 0.1752 0.076 Uiso 1 1 calc R
C18 C 0.5005(2) 0.1108(2) 0.15695(10) 0.0493(9) Uani 1 1 d .
H18A H 0.4550 0.1054 0.1467 0.059 Uiso 1 1 calc R
C19 C 0.4654(2) 0.3736(2) 0.20412(11) 0.0520(10) Uani 1 1 d .
C20 C 0.4418(2) 0.4130(3) 0.23766(11) 0.0710(13) Uani 1 1 d .
H20A H 0.3975 0.3909 0.2460 0.107 Uiso 1 1 calc R
H20B H 0.4348 0.4666 0.2325 0.107 Uiso 1 1 calc R
H20C H 0.4777 0.4073 0.2565 0.107 Uiso 1 1 calc R
B1 B 0.1975(2) 0.4522(2) 0.22638(11) 0.0408(10) Uani 1 1 d .
C31 C 0.14673(19) 0.4094(2) 0.19539(11) 0.0493(10) Uani 1 1 d .
C32 C 0.1015(2) 0.3495(3) 0.20484(14) 0.0738(13) Uani 1 1 d .
H32A H 0.1021 0.3311 0.2289 0.089 Uiso 1 1 calc R
C33 C 0.0548(3) 0.3154(3) 0.1793(2) 0.0955(18) Uani 1 1 d .
H33A H 0.0247 0.2755 0.1866 0.115 Uiso 1 1 calc R
C34 C 0.0536(3) 0.3410(4) 0.1435(2) 0.104(2) Uani 1 1 d .
H34A H 0.0240 0.3175 0.1262 0.125 Uiso 1 1 calc R
C35 C 0.0956(3) 0.4005(3) 0.13363(15) 0.0912(17) Uani 1 1 d .
H35A H 0.0938 0.4191 0.1096 0.109 Uiso 1 1 calc R
C36 C 0.1412(2) 0.4338(3) 0.15865(12) 0.0672(12) Uani 1 1 d .
H36A H 0.1697 0.4745 0.1509 0.081 Uiso 1 1 calc R
C41 C 0.23720(18) 0.3912(2) 0.25412(10) 0.0432(9) Uani 1 1 d .
C42 C 0.2540(2) 0.3158(2) 0.24428(13) 0.0651(12) Uani 1 1 d .
H42A H 0.2375 0.2974 0.2217 0.078 Uiso 1 1 calc R
C43 C 0.2939(2) 0.2671(3) 0.26627(17) 0.0837(15) Uani 1 1 d .
H43A H 0.3031 0.2171 0.2584 0.100 Uiso 1 1 calc R
C44 C 0.3198(2) 0.2913(3) 0.29922(17) 0.0816(16) Uani 1 1 d .
H44A H 0.3471 0.2586 0.3139 0.098 Uiso 1 1 calc R
C45 C 0.3052(2) 0.3648(3) 0.31052(12) 0.0693(13) Uani 1 1 d .
H45A H 0.3225 0.3823 0.3331 0.083 Uiso 1 1 calc R
C46 C 0.26450(19) 0.4133(2) 0.28840(10) 0.0505(10) Uani 1 1 d .
H46A H 0.2550 0.4627 0.2968 0.061 Uiso 1 1 calc R
C51 C 0.14263(17) 0.51100(19) 0.24789(10) 0.0391(8) Uani 1 1 d .
C52 C 0.1141(2) 0.4987(2) 0.28255(11) 0.0585(11) Uani 1 1 d .
H52A H 0.1277 0.4548 0.2954 0.070 Uiso 1 1 calc R
C53 C 0.0663(2) 0.5487(3) 0.29897(13) 0.0777(14) Uani 1 1 d .
H53A H 0.0488 0.5379 0.3224 0.093 Uiso 1 1 calc R
C54 C 0.0441(2) 0.6141(3) 0.28122(13) 0.0655(12) Uani 1 1 d .
H54A H 0.0124 0.6482 0.2924 0.079 Uiso 1 1 calc R
C55 C 0.0700(2) 0.6277(2) 0.24650(13) 0.0621(11) Uani 1 1 d .
H55A H 0.0553 0.6712 0.2336 0.075 Uiso 1 1 calc R
C56 C 0.1178(2) 0.5772(2) 0.23055(11) 0.0553(10) Uani 1 1 d .
H56A H 0.1344 0.5879 0.2069 0.066 Uiso 1 1 calc R
C61 C 0.26364(17) 0.5006(2) 0.20733(9) 0.0389(8) Uani 1 1 d .
C62 C 0.3027(2) 0.4728(3) 0.17750(11) 0.0598(11) Uani 1 1 d .
H62A H 0.2910 0.4249 0.1678 0.072 Uiso 1 1 calc R
C63 C 0.3588(2) 0.5144(3) 0.16163(12) 0.0720(14) Uani 1 1 d .
H63A H 0.3830 0.4942 0.1414 0.086 Uiso 1 1 calc R
C64 C 0.3786(2) 0.5840(3) 0.17524(14) 0.0719(14) Uani 1 1 d .
H64A H 0.4149 0.6122 0.1639 0.086 Uiso 1 1 calc R
C65 C 0.3446(2) 0.6120(3) 0.20578(13) 0.0644(12) Uani 1 1 d .
H65A H 0.3592 0.6582 0.2163 0.077 Uiso 1 1 calc R
C66 C 0.28819(19) 0.5708(2) 0.22098(11) 0.0498(10) Uani 1 1 d .
H66A H 0.2653 0.5913 0.2415 0.060 Uiso 1 1 calc R
B2 B 0.7536(2) 0.0641(2) 0.02613(11) 0.0413(10) Uani 1 1 d .
C71 C 0.80610(19) 0.10391(19) 0.05719(10) 0.0409(9) Uani 1 1 d .
C72 C 0.8689(2) 0.1434(2) 0.04801(12) 0.0592(11) Uani 1 1 d .
H72A H 0.8809 0.1480 0.0232 0.071 Uiso 1 1 calc R
C73 C 0.9142(2) 0.1762(3) 0.07387(16) 0.0767(14) Uani 1 1 d .
H73A H 0.9557 0.2014 0.0663 0.092 Uiso 1 1 calc R
C74 C 0.8975(3) 0.1713(3) 0.11076(16) 0.0848(16) Uani 1 1 d .
H74A H 0.9277 0.1927 0.1284 0.102 Uiso 1 1 calc R
C75 C 0.8360(3) 0.1346(3) 0.12104(13) 0.0727(13) Uani 1 1 d .
H75A H 0.8238 0.1316 0.1459 0.087 Uiso 1 1 calc R
C76 C 0.7915(2) 0.1018(2) 0.09473(11) 0.0539(10) Uani 1 1 d .
H76A H 0.7499 0.0772 0.1026 0.065 Uiso 1 1 calc R
C81 C 0.80128(19) 0.02012(19) -0.00627(10) 0.0434(9) Uani 1 1 d .
C82 C 0.7722(2) 0.0011(2) -0.04062(10) 0.0516(10) Uani 1 1 d .
H82A H 0.7256 0.0170 -0.0459 0.062 Uiso 1 1 calc R
C83 C 0.8090(2) -0.0401(2) -0.06726(11) 0.0584(11) Uani 1 1 d .
H83A H 0.7869 -0.0518 -0.0896 0.070 Uiso 1 1 calc R
C84 C 0.8782(3) -0.0638(2) -0.06070(12) 0.0614(12) Uani 1 1 d .
H84A H 0.9035 -0.0907 -0.0786 0.074 Uiso 1 1 calc R
C85 C 0.9094(2) -0.0473(2) -0.02747(12) 0.0568(11) Uani 1 1 d .
H85A H 0.9560 -0.0637 -0.0226 0.068 Uiso 1 1 calc R
C86 C 0.87199(19) -0.0064(2) -0.00116(11) 0.0488(9) Uani 1 1 d .
H86A H 0.8947 0.0042 0.0211 0.059 Uiso 1 1 calc R
C91 C 0.70292(18) 0.1303(2) 0.00616(9) 0.0410(8) Uani 1 1 d .
C92 C 0.7217(2) 0.2083(2) 0.00423(10) 0.0473(9) Uani 1 1 d .
H92A H 0.7634 0.2246 0.0159 0.057 Uiso 1 1 calc R
C93 C 0.6802(2) 0.2623(2) -0.01449(11) 0.0608(11) Uani 1 1 d .
H93A H 0.6940 0.3136 -0.0148 0.073 Uiso 1 1 calc R
C94 C 0.6188(2) 0.2398(3) -0.03251(11) 0.0639(12) Uani 1 1 d .
H94A H 0.5914 0.2755 -0.0454 0.077 Uiso 1 1 calc R
C95 C 0.5983(2) 0.1648(3) -0.03123(11) 0.0613(11) Uani 1 1 d .
H95A H 0.5565 0.1493 -0.0431 0.074 Uiso 1 1 calc R
C96 C 0.6394(2) 0.1118(2) -0.01243(11) 0.0528(10) Uani 1 1 d .
H96A H 0.6240 0.0609 -0.0121 0.063 Uiso 1 1 calc R
C101 C 0.70297(18) -0.00029(19) 0.04677(9) 0.0389(8) Uani 1 1 d .
C102 C 0.72348(19) -0.0767(2) 0.05090(10) 0.0483(10) Uani 1 1 d .
H10B H 0.7658 -0.0928 0.0397 0.058 Uiso 1 1 calc R
C103 C 0.6839(2) -0.1302(2) 0.07092(12) 0.0591(11) Uani 1 1 d .
H10C H 0.7004 -0.1804 0.0733 0.071 Uiso 1 1 calc R
C104 C 0.6202(2) -0.1086(3) 0.08727(11) 0.0628(12) Uani 1 1 d .
H10D H 0.5933 -0.1440 0.1006 0.075 Uiso 1 1 calc R
C105 C 0.5970(2) -0.0343(3) 0.08355(12) 0.0663(12) Uani 1 1 d .
H10E H 0.5539 -0.0190 0.0942 0.080 Uiso 1 1 calc R
C106 C 0.6381(2) 0.0181(2) 0.06390(11) 0.0590(11) Uani 1 1 d .
H10F H 0.6214 0.0683 0.0620 0.071 Uiso 1 1 calc R
N1S N 0.4137(4) 0.0956(4) 0.07819(18) 0.167(3) Uani 1 1 d .
C1S C 0.4020(6) 0.1282(5) 0.0126(2) 0.246(6) Uani 1 1 d .
C1SA H 0.4291 0.0926 -0.0021 0.369 Uiso 1 1 calc R
C1SB H 0.4201 0.1793 0.0088 0.369 Uiso 1 1 calc R
C1SC H 0.3523 0.1261 0.0056 0.369 Uiso 1 1 calc R
C2S C 0.4086(3) 0.1089(4) 0.0496(2) 0.103(2) Uani 1 1 d .

loop_
_atom_site_aniso_label
_atom_site_aniso_U_11
_atom_site_aniso_U_22
_atom_site_aniso_U_33
_atom_site_aniso_U_23
_atom_site_aniso_U_13
_atom_site_aniso_U_12
Co1 0.0346(2) 0.0385(2) 0.0379(2) 0.0049(2) -0.0043(2) -0.0001(2)
N1 0.0398(17) 0.0410(17) 0.0378(16) 0.0061(13) 0.0020(13) 0.0018(13)
N2 0.0351(15) 0.0464(18) 0.0442(17) -0.0017(15) 0.0000(14) -0.0029(13)
N3 0.0406(16) 0.0491(18) 0.0394(17) 0.0066(15) -0.0023(14) -0.0015(15)
N4 0.0411(16) 0.0451(19) 0.0373(17) 0.0082(15) -0.0051(14) 0.0032(14)
N5 0.052(2) 0.062(2) 0.046(2) -0.0057(17) 0.0054(16) 0.0010(17)
C1 0.056(2) 0.037(2) 0.058(3) 0.0089(18) 0.0073(19) -0.0020(17)
C2 0.055(2) 0.042(2) 0.066(3) 0.006(2) 0.002(2) -0.0099(19)
C3 0.045(2) 0.050(2) 0.059(3) 0.001(2) -0.002(2) -0.0150(18)
C4 0.043(2) 0.051(2) 0.056(2) 0.007(2) 0.0104(19) 0.0050(19)
C5 0.060(2) 0.053(2) 0.043(2) -0.0079(19) 0.0057(19) 0.002(2)
C6 0.061(3) 0.055(2) 0.035(2) 0.0001(18) -0.0038(18) -0.0050(19)
C7 0.049(2) 0.057(2) 0.059(3) 0.017(2) -0.008(2) 0.007(2)
C8 0.041(2) 0.046(2) 0.038(2) 0.0011(17) -0.0081(17) 0.0030(17)
C9 0.047(2) 0.080(3) 0.075(3) 0.019(2) -0.016(2) -0.003(2)
C10 0.041(2) 0.108(4) 0.108(4) 0.023(3) -0.009(3) -0.016(3)
C11 0.052(3) 0.098(4) 0.101(4) 0.030(3) 0.018(3) -0.010(3)
C12 0.054(2) 0.069(3) 0.053(2) 0.017(2) 0.004(2) -0.002(2)
C13 0.044(2) 0.065(3) 0.053(2) 0.012(2) -0.0141(19) -0.005(2)
C14 0.040(2) 0.060(2) 0.046(2) 0.013(2) -0.0064(18) 0.0061(19)
C15 0.050(3) 0.082(3) 0.077(3) 0.035(3) -0.014(2) 0.007(2)
C16 0.066(3) 0.067(3) 0.097(4) 0.038(3) 0.006(3) 0.023(3)
C17 0.066(3) 0.049(3) 0.075(3) 0.017(2) 0.013(2) 0.005(2)
C18 0.050(2) 0.049(2) 0.049(2) 0.0054(18) 0.003(2) -0.001(2)
C19 0.041(2) 0.067(3) 0.048(3) 0.003(2) -0.003(2) -0.002(2)
C20 0.059(3) 0.105(4) 0.049(3) -0.017(3) 0.007(2) 0.010(3)
B1 0.037(2) 0.043(2) 0.042(2) -0.003(2) -0.001(2) -0.0005(19)
C31 0.038(2) 0.052(2) 0.058(3) -0.013(2) -0.0046(19) 0.0058(19)
C32 0.058(3) 0.062(3) 0.102(4) -0.007(3) -0.023(3) -0.005(2)
C33 0.071(3) 0.061(3) 0.154(6) -0.009(4) -0.038(4) -0.009(3)
C34 0.083(4) 0.088(4) 0.142(6) -0.037(4) -0.066(4) 0.011(3)
C35 0.086(4) 0.102(4) 0.085(4) -0.031(3) -0.046(3) 0.012(3)
C36 0.058(3) 0.081(3) 0.063(3) -0.014(3) -0.020(2) 0.001(2)
C41 0.033(2) 0.047(2) 0.050(2) 0.0035(19) -0.0004(18) -0.0028(16)
C42 0.055(2) 0.051(2) 0.089(3) -0.001(2) -0.010(2) 0.006(2)
C43 0.059(3) 0.054(3) 0.138(5) 0.012(3) -0.008(3) 0.009(2)
C44 0.049(3) 0.074(4) 0.122(5) 0.052(3) -0.008(3) 0.003(3)
C45 0.049(3) 0.107(4) 0.053(3) 0.031(3) -0.007(2) -0.013(3)
C46 0.041(2) 0.057(2) 0.054(2) 0.013(2) -0.0033(19) -0.0039(19)
C51 0.0299(18) 0.044(2) 0.044(2) -0.0006(18) -0.0034(16) -0.0034(16)
C52 0.056(3) 0.063(3) 0.057(3) 0.009(2) 0.016(2) 0.006(2)
C53 0.067(3) 0.098(4) 0.069(3) 0.000(3) 0.033(3) 0.010(3)
C54 0.050(3) 0.057(3) 0.089(4) -0.019(3) 0.014(2) 0.004(2)
C55 0.053(3) 0.056(3) 0.078(3) 0.004(2) 0.000(2) 0.013(2)
C56 0.052(2) 0.060(3) 0.055(3) 0.002(2) 0.000(2) 0.015(2)
C61 0.0324(19) 0.052(2) 0.0327(18) 0.0034(18) -0.0057(15) 0.0070(17)
C62 0.044(2) 0.082(3) 0.054(3) -0.010(2) 0.003(2) 0.009(2)
C63 0.046(3) 0.126(4) 0.045(3) 0.006(3) 0.008(2) 0.020(3)
C64 0.038(2) 0.110(4) 0.068(3) 0.033(3) -0.001(2) -0.002(3)
C65 0.048(3) 0.069(3) 0.076(3) 0.012(3) -0.009(2) -0.009(2)
C66 0.038(2) 0.058(3) 0.054(2) 0.004(2) -0.0011(18) -0.0008(19)
B2 0.045(2) 0.039(2) 0.040(2) -0.0006(19) -0.002(2) 0.002(2)
C71 0.043(2) 0.0321(19) 0.047(2) -0.0011(17) -0.0064(18) 0.0052(16)
C72 0.055(2) 0.052(2) 0.071(3) -0.002(2) -0.006(2) -0.004(2)
C73 0.055(3) 0.067(3) 0.108(4) -0.009(3) -0.011(3) -0.016(2)
C74 0.078(4) 0.077(3) 0.100(4) -0.029(3) -0.038(3) 0.000(3)
C75 0.083(3) 0.072(3) 0.063(3) -0.020(2) -0.016(3) 0.007(3)
C76 0.057(2) 0.052(2) 0.053(3) -0.013(2) -0.006(2) 0.006(2)
C81 0.048(2) 0.037(2) 0.045(2) 0.0059(17) 0.0028(18) -0.0020(17)
C82 0.048(2) 0.053(2) 0.054(2) 0.000(2) 0.0041(19) -0.0043(19)
C83 0.070(3) 0.055(3) 0.050(3) -0.004(2) 0.009(2) -0.009(2)
C84 0.084(3) 0.045(2) 0.055(3) 0.005(2) 0.029(3) -0.001(2)
C85 0.058(3) 0.049(2) 0.064(3) 0.019(2) 0.020(2) 0.012(2)
C86 0.053(2) 0.047(2) 0.047(2) 0.0121(18) 0.007(2) 0.005(2)
C91 0.045(2) 0.043(2) 0.035(2) -0.0013(16) 0.0037(17) 0.0001(17)
C92 0.050(2) 0.042(2) 0.049(2) 0.0017(18) -0.0018(18) 0.0026(18)
C93 0.078(3) 0.043(2) 0.062(3) 0.009(2) -0.002(2) 0.006(2)
C94 0.075(3) 0.063(3) 0.054(3) 0.007(2) -0.010(2) 0.019(2)
C95 0.059(3) 0.068(3) 0.057(3) -0.005(2) -0.018(2) 0.012(2)
C96 0.055(2) 0.044(2) 0.059(3) -0.004(2) -0.008(2) 0.0036(19)
C101 0.039(2) 0.039(2) 0.038(2) -0.0044(17) -0.0022(16) -0.0023(16)
C102 0.038(2) 0.050(2) 0.057(2) 0.003(2) 0.0018(18) -0.0009(18)
C103 0.054(3) 0.048(2) 0.075(3) 0.010(2) -0.001(2) -0.004(2)
C104 0.062(3) 0.065(3) 0.061(3) 0.007(2) 0.013(2) -0.018(2)
C105 0.062(3) 0.068(3) 0.069(3) -0.003(2) 0.027(2) -0.004(2)
C106 0.064(3) 0.051(2) 0.062(3) -0.001(2) 0.017(2) 0.005(2)
N1S 0.222(7) 0.169(6) 0.110(5) -0.008(5) -0.069(5) -0.014(5)
C1S 0.396(15) 0.231(10) 0.111(6) 0.029(6) -0.088(8) -0.194(10)
C2S 0.109(4) 0.105(5) 0.095(5) -0.016(4) -0.047(4) -0.028(4)

loop_
_atom_type_symbol
_atom_type_description
_atom_type_scat_dispersion_real
_atom_type_scat_dispersion_imag
_atom_type_scat_source
C C 0.0033 0.0016 'International Tables Vol C Tables 4.2.6.8 and 6.1.1.4'
H H 0.0000 0.0000 'International Tables Vol C Tables 4.2.6.8 and 6.1.1.4'
B B 0.0013 0.0007 'International Tables Vol C Tables 4.2.6.8 and 6.1.1.4'
N N 0.0061 0.0033 'International Tables Vol C Tables 4.2.6.8 and 6.1.1.4'
Co Co 0.3494 0.9721 'International Tables Vol C Tables 4.2.6.8 and 6.1.1.4'

loop_
_geom_angle_atom_site_label_1
_geom_angle_atom_site_label_2
_geom_angle_atom_site_label_3
_geom_angle
N3 Co1 N2 172.31(11)
N3 Co1 N1 84.17(11)
N2 Co1 N1 88.83(11)
N3 Co1 N4 103.50(12)
N2 Co1 N4 81.29(11)
N1 Co1 N4 151.84(11)
N3 Co1 N5 90.21(12)
N2 Co1 N5 95.04(12)
N1 Co1 N5 108.37(12)
N4 Co1 N5 98.77(12)
C7 N1 C1 107.3(3)
C7 N1 C6 110.3(3)
C1 N1 C6 110.8(3)
C7 N1 Co1 109.7(2)
C1 N1 Co1 114.2(2)
C6 N1 Co1 104.5(2)
C13 N2 C3 107.6(3)
C13 N2 C4 111.4(3)
C3 N2 C4 111.1(3)
C13 N2 Co1 105.9(2)
C3 N2 Co1 114.7(2)
C4 N2 Co1 106.1(2)
C8 N3 C12 118.5(3)
C8 N3 Co1 115.9(2)
C12 N3 Co1 125.6(2)
C18 N4 C14 117.6(3)
C18 N4 Co1 129.2(2)
C14 N4 Co1 113.1(2)
C19 N5 Co1 169.7(3)
N1 C1 C2 114.6(3)
C3 C2 C1 114.5(3)
C2 C3 N2 114.3(3)
N2 C4 C5 112.0(3)
C6 C5 C4 118.2(3)
N1 C6 C5 113.4(3)
C8 C7 N1 112.1(3)
N3 C8 C9 122.3(3)
N3 C8 C7 116.1(3)
C9 C8 C7 121.3(3)
C10 C9 C8 118.7(4)
C9 C10 C11 119.6(4)
C12 C11 C10 118.6(4)
N3 C12 C11 122.2(4)
N2 C13 C14 108.9(3)
N4 C14 C15 121.9(4)
N4 C14 C13 114.3(3)
C15 C14 C13 123.8(3)
C16 C15 C14 119.9(4)
C15 C16 C17 119.3(4)
C16 C17 C18 118.4(4)
N4 C18 C17 122.8(4)
N5 C19 C20 179.7(5)
C41 B1 C51 113.1(3)
C41 B1 C61 104.5(3)
C51 B1 C61 110.2(3)
C41 B1 C31 112.7(3)
C51 B1 C31 104.4(3)
C61 B1 C31 112.0(3)
C32 C31 C36 114.7(4)
C32 C31 B1 121.4(4)
C36 C31 B1 123.7(4)
C31 C32 C33 122.2(5)
C34 C33 C32 119.8(5)
C35 C34 C33 119.5(5)
C34 C35 C36 120.6(6)
C35 C36 C31 123.2(5)
C42 C41 C46 113.8(4)
C42 C41 B1 123.6(4)
C46 C41 B1 122.2(3)
C43 C42 C41 123.4(4)
C44 C43 C42 120.6(5)
C43 C44 C45 118.9(4)
C44 C45 C46 120.2(5)
C45 C46 C41 123.1(4)
C52 C51 C56 114.3(3)
C52 C51 B1 125.1(3)
C56 C51 B1 120.5(3)
C53 C52 C51 122.9(4)
C54 C53 C52 121.0(4)
C55 C54 C53 117.9(4)
C54 C55 C56 120.2(4)
C55 C56 C51 123.6(4)
C62 C61 C66 114.2(3)
C62 C61 B1 122.7(3)
C66 C61 B1 123.0(3)
C61 C62 C63 122.1(4)
C64 C63 C62 121.1(4)
C63 C64 C65 119.1(4)
C64 C65 C66 119.3(4)
C65 C66 C61 124.1(4)
C101 B2 C71 108.4(3)
C101 B2 C91 110.3(3)
C71 B2 C91 110.2(3)
C101 B2 C81 108.4(3)
C71 B2 C81 111.1(3)
C91 B2 C81 108.4(3)
C76 C71 C72 114.3(4)
C76 C71 B2 122.9(3)
C72 C71 B2 122.8(3)
C73 C72 C71 123.5(4)
C74 C73 C72 119.7(4)
C75 C74 C73 119.0(4)
C74 C75 C76 120.5(5)
C75 C76 C71 123.1(4)
C82 C81 C86 113.7(3)
C82 C81 B2 122.2(3)
C86 C81 B2 123.9(3)
C83 C82 C81 123.5(4)
C84 C83 C82 119.9(4)
C85 C84 C83 119.2(4)
C84 C85 C86 120.2(4)
C85 C86 C81 123.4(4)
C96 C91 C92 114.1(3)
C96 C91 B2 122.2(3)
C92 C91 B2 123.6(3)
C93 C92 C91 122.6(4)
C94 C93 C92 120.1(4)
C95 C94 C93 119.3(4)
C94 C95 C96 120.2(4)
C95 C96 C91 123.6(4)
C102 C101 C106 114.1(3)
C102 C101 B2 122.9(3)
C106 C101 B2 122.9(3)
C101 C102 C103 123.4(4)
C104 C103 C102 119.8(4)
C105 C104 C103 119.1(4)
C104 C105 C106 119.9(4)
C105 C106 C101 123.7(4)
N1S C2S C1S 178.5(9)

loop_
_geom_bond_atom_site_label_1
_geom_bond_atom_site_label_2
_geom_bond_distance
Co1 N3 1.972(3)
Co1 N2 2.002(3)
Co1 N1 2.018(3)
Co1 N4 2.019(3)
Co1 N5 2.081(3)
N1 C7 1.498(4)
N1 C1 1.500(4)
N1 C6 1.517(4)
N2 C13 1.486(4)
N2 C3 1.499(4)
N2 C4 1.508(4)
N3 C8 1.332(4)
N3 C12 1.339(4)
N4 C18 1.345(4)
N4 C14 1.347(4)
N5 C19 1.136(4)
C1 C2 1.507(5)
C2 C3 1.496(5)
C4 C5 1.523(5)
C5 C6 1.522(5)
C7 C8 1.497(5)
C8 C9 1.377(5)
C9 C10 1.364(6)
C10 C11 1.377(6)
C11 C12 1.372(5)
C13 C14 1.499(5)
C14 C15 1.367(5)
C15 C16 1.360(6)
C16 C17 1.372(6)
C17 C18 1.373(5)
C19 C20 1.464(5)
B1 C41 1.638(5)
B1 C51 1.643(5)
B1 C61 1.645(5)
B1 C31 1.646(5)
C31 C32 1.384(5)
C31 C36 1.402(5)
C32 C33 1.402(6)
C33 C34 1.372(8)
C34 C35 1.346(8)
C35 C36 1.370(6)
C41 C42 1.396(5)
C41 C46 1.397(5)
C42 C43 1.380(6)
C43 C44 1.356(7)
C44 C45 1.370(7)
C45 C46 1.388(5)
C51 C52 1.381(5)
C51 C56 1.391(5)
C52 C53 1.380(6)
C53 C54 1.371(6)
C54 C55 1.369(6)
C55 C56 1.378(5)
C61 C62 1.390(5)
C61 C66 1.395(5)
C62 C63 1.395(6)
C63 C64 1.360(6)
C64 C65 1.365(6)
C65 C66 1.386(5)
B2 C101 1.644(5)
B2 C71 1.645(5)
B2 C91 1.655(5)
B2 C81 1.660(5)
C71 C76 1.389(5)
C71 C72 1.397(5)
C72 C73 1.384(6)
C73 C74 1.376(7)
C74 C75 1.363(6)
C75 C76 1.387(5)
C81 C82 1.398(5)
C81 C86 1.407(5)
C82 C83 1.385(5)
C83 C84 1.372(6)
C84 C85 1.368(6)
C85 C86 1.378(5)
C91 C96 1.398(5)
C91 C92 1.403(5)
C92 C93 1.393(5)
C93 C94 1.374(5)
C94 C95 1.359(6)
C95 C96 1.379(5)
C101 C102 1.391(5)
C101 C106 1.395(5)
C102 C103 1.392(5)
C103 C104 1.379(5)
C104 C105 1.369(6)
C105 C106 1.387(5)
N1S C2S 1.068(7)
C1S C2S 1.387(9)

loop_
_geom_torsion_atom_site_label_1
_geom_torsion_atom_site_label_2
_geom_torsion_atom_site_label_3
_geom_torsion_atom_site_label_4
_geom_torsion
N3 Co1 N1 C7 9.4(2)
N2 Co1 N1 C7 -173.8(2)
N4 Co1 N1 C7 117.2(3)
N5 Co1 N1 C7 -78.9(2)
N3 Co1 N1 C1 129.9(2)
N2 Co1 N1 C1 -53.3(2)
N4 Co1 N1 C1 -122.3(3)
N5 Co1 N1 C1 41.6(2)
N3 Co1 N1 C6 -108.9(2)
N2 Co1 N1 C6 67.9(2)
N4 Co1 N1 C6 -1.0(3)
N5 Co1 N1 C6 162.9(2)
N3 Co1 N2 C13 -163.2(9)
N1 Co1 N2 C13 172.3(2)
N4 Co1 N2 C13 -34.2(2)
N5 Co1 N2 C13 63.9(2)
N3 Co1 N2 C3 78.4(10)
N1 Co1 N2 C3 53.8(2)
N4 Co1 N2 C3 -152.6(3)
N5 Co1 N2 C3 -54.5(3)
N3 Co1 N2 C4 -44.7(10)
N1 Co1 N2 C4 -69.2(2)
N4 Co1 N2 C4 84.3(2)
N5 Co1 N2 C4 -177.6(2)
N2 Co1 N3 C8 -26.5(11)
N1 Co1 N3 C8 -1.9(2)
N4 Co1 N3 C8 -154.3(2)
N5 Co1 N3 C8 106.6(3)
N2 Co1 N3 C12 156.2(8)
N1 Co1 N3 C12 -179.1(3)
N4 Co1 N3 C12 28.4(3)
N5 Co1 N3 C12 -70.7(3)
N3 Co1 N4 C18 18.8(3)
N2 Co1 N4 C18 -155.1(3)
N1 Co1 N4 C18 -84.4(4)
N5 Co1 N4 C18 111.1(3)
N3 Co1 N4 C14 -165.5(2)
N2 Co1 N4 C14 20.6(2)
N1 Co1 N4 C14 91.4(3)
N5 Co1 N4 C14 -73.2(3)
N3 Co1 N5 C19 20.0(19)
N2 Co1 N5 C19 -165.6(19)
N1 Co1 N5 C19 103.9(19)
N4 Co1 N5 C19 -83.7(19)
C7 N1 C1 C2 -175.5(3)
C6 N1 C1 C2 -55.0(4)
Co1 N1 C1 C2 62.6(4)
N1 C1 C2 C3 -59.2(5)
C1 C2 C3 N2 59.2(5)
C13 N2 C3 C2 178.9(3)
C4 N2 C3 C2 56.8(4)
Co1 N2 C3 C2 -63.6(4)
C13 N2 C4 C5 131.7(3)
C3 N2 C4 C5 -108.4(3)
Co1 N2 C4 C5 16.9(3)
N2 C4 C5 C6 55.8(4)
C7 N1 C6 C5 -133.9(3)
C1 N1 C6 C5 107.4(3)
Co1 N1 C6 C5 -16.1(3)
C4 C5 C6 N1 -56.4(4)
C1 N1 C7 C8 -139.5(3)
C6 N1 C7 C8 99.7(3)
Co1 N1 C7 C8 -14.9(4)
C12 N3 C8 C9 -3.1(5)
Co1 N3 C8 C9 179.4(3)
C12 N3 C8 C7 170.9(3)
Co1 N3 C8 C7 -6.6(4)
N1 C7 C8 N3 14.4(5)
N1 C7 C8 C9 -171.5(4)
N3 C8 C9 C10 1.1(6)
C7 C8 C9 C10 -172.6(4)
C8 C9 C10 C11 1.3(7)
C9 C10 C11 C12 -1.7(8)
C8 N3 C12 C11 2.8(6)
Co1 N3 C12 C11 180.0(3)
C10 C11 C12 N3 -0.4(7)
C3 N2 C13 C14 165.4(3)
C4 N2 C13 C14 -72.6(4)
Co1 N2 C13 C14 42.3(3)
C18 N4 C14 C15 -3.6(5)
Co1 N4 C14 C15 -179.9(3)
C18 N4 C14 C13 175.3(3)
Co1 N4 C14 C13 -1.0(4)
N2 C13 C14 N4 -27.9(4)
N2 C13 C14 C15 151.0(4)
N4 C14 C15 C16 0.4(7)
C13 C14 C15 C16 -178.4(4)
C14 C15 C16 C17 2.9(7)
C15 C16 C17 C18 -2.8(7)
C14 N4 C18 C17 3.6(5)
Co1 N4 C18 C17 179.2(3)
C16 C17 C18 N4 -0.5(6)
Co1 N5 C19 C20 -72(100)
C41 B1 C31 C32 44.0(5)
C51 B1 C31 C32 -79.1(4)
C61 B1 C31 C32 161.6(3)
C41 B1 C31 C36 -141.3(4)
C51 B1 C31 C36 95.6(4)
C61 B1 C31 C36 -23.7(5)
C36 C31 C32 C33 1.0(6)
B1 C31 C32 C33 176.1(4)
C31 C32 C33 C34 0.7(8)
C32 C33 C34 C35 -2.3(9)
C33 C34 C35 C36 2.2(8)
C34 C35 C36 C31 -0.5(8)
C32 C31 C36 C35 -1.1(6)
B1 C31 C36 C35 -176.1(4)
C51 B1 C41 C42 145.3(3)
C61 B1 C41 C42 -94.8(4)
C31 B1 C41 C42 27.1(5)
C51 B1 C41 C46 -42.2(4)
C61 B1 C41 C46 77.8(4)
C31 B1 C41 C46 -160.3(3)
C46 C41 C42 C43 0.1(6)
B1 C41 C42 C43 173.2(4)
C41 C42 C43 C44 -0.6(7)
C42 C43 C44 C45 0.6(7)
C43 C44 C45 C46 -0.1(7)
C44 C45 C46 C41 -0.5(6)
C42 C41 C46 C45 0.5(5)
B1 C41 C46 C45 -172.7(3)
C41 B1 C51 C52 -19.2(5)
C61 B1 C51 C52 -135.9(4)
C31 B1 C51 C52 103.7(4)
C41 B1 C51 C56 164.6(3)
C61 B1 C51 C56 48.0(4)
C31 B1 C51 C56 -72.5(4)
C56 C51 C52 C53 -1.4(6)
B1 C51 C52 C53 -177.8(4)
C51 C52 C53 C54 0.4(7)
C52 C53 C54 C55 0.9(7)
C53 C54 C55 C56 -1.0(6)
C54 C55 C56 C51 -0.1(6)
C52 C51 C56 C55 1.3(6)
B1 C51 C56 C55 177.8(4)
C41 B1 C61 C62 81.6(4)
C51 B1 C61 C62 -156.6(3)
C31 B1 C61 C62 -40.8(5)
C41 B1 C61 C66 -94.5(4)
C51 B1 C61 C66 27.3(4)
C31 B1 C61 C66 143.1(3)
C66 C61 C62 C63 -3.5(5)
B1 C61 C62 C63 -179.9(3)
C61 C62 C63 C64 1.2(6)
C62 C63 C64 C65 2.4(7)
C63 C64 C65 C66 -3.5(6)
C64 C65 C66 C61 1.0(6)
C62 C61 C66 C65 2.4(5)
B1 C61 C66 C65 178.9(3)
C101 B2 C71 C76 -20.0(5)
C91 B2 C71 C76 100.8(4)
C81 B2 C71 C76 -139.0(3)
C101 B2 C71 C72 160.7(3)
C91 B2 C71 C72 -78.5(4)
C81 B2 C71 C72 41.7(4)
C76 C71 C72 C73 1.6(6)
B2 C71 C72 C73 -179.0(4)
C71 C72 C73 C74 -0.8(7)
C72 C73 C74 C75 -0.5(7)
C73 C74 C75 C76 0.9(7)
C74 C75 C76 C71 0.1(7)
C72 C71 C76 C75 -1.3(6)
B2 C71 C76 C75 179.3(4)
C101 B2 C81 C82 79.6(4)
C71 B2 C81 C82 -161.4(3)
C91 B2 C81 C82 -40.1(4)
C101 B2 C81 C86 -95.6(4)
C71 B2 C81 C86 23.4(5)
C91 B2 C81 C86 144.7(3)
C86 C81 C82 C83 0.2(5)
B2 C81 C82 C83 -175.5(3)
C81 C82 C83 C84 -0.8(6)
C82 C83 C84 C85 1.2(6)
C83 C84 C85 C86 -0.9(6)
C84 C85 C86 C81 0.3(6)
C82 C81 C86 C85 0.1(5)
B2 C81 C86 C85 175.6(3)
C101 B2 C91 C96 -40.2(4)
C71 B2 C91 C96 -159.9(3)
C81 B2 C91 C96 78.3(4)
C101 B2 C91 C92 144.1(3)
C71 B2 C91 C92 24.4(5)
C81 B2 C91 C92 -97.5(4)
C96 C91 C92 C93 0.3(5)
B2 C91 C92 C93 176.3(3)
C91 C92 C93 C94 -1.0(6)
C92 C93 C94 C95 1.3(6)
C93 C94 C95 C96 -0.8(6)
C94 C95 C96 C91 0.1(6)
C92 C91 C96 C95 0.2(6)
B2 C91 C96 C95 -175.9(4)
C71 B2 C101 C102 -89.6(4)
C91 B2 C101 C102 149.7(3)
C81 B2 C101 C102 31.2(5)
C71 B2 C101 C106 85.8(4)
C91 B2 C101 C106 -34.9(5)
C81 B2 C101 C106 -153.4(3)
C106 C101 C102 C103 -1.2(5)
B2 C101 C102 C103 174.6(3)
C101 C102 C103 C104 1.2(6)
C102 C103 C104 C105 -0.2(6)
C103 C104 C105 C106 -0.7(7)
C104 C105 C106 C101 0.7(7)
C102 C101 C106 C105 0.2(6)
B2 C101 C106 C105 -175.5(4)
